data_7107724
loop_
_publ_author_name
'Hidetoshi Watanabe'
'Tomoyuki Yoshimura'
'Shimpei Kawakami'
'Takahiro Sasamori'
'Norihiro Tokitoh'
'Takeo Kawabata'

_publ_section_title
;
 Asymmetric aldol reaction via memory of chirality
;
_journal_name_full Chem.Commun.
_journal_page_first 5346
_journal_paper_doi 10.1039/c2cc31447a
_journal_volume 48
_journal_year 2012
_chemical_absolute_configuration rm
_chemical_formula_moiety '2(C30 H26 N2 O3), C4 H8 O2'
_chemical_formula_sum 'C32 H30 N2 O4'
_chemical_formula_weight 506.58
_chemical_name_systematic
;
?
;
_space_group_IT_number 1
_symmetry_cell_setting triclinic
_symmetry_Int_Tables_number 1
_symmetry_space_group_name_Hall 'P 1'
_symmetry_space_group_name_H-M 'P 1'
_atom_sites_solution_hydrogens geom
_atom_sites_solution_primary direct
_atom_sites_solution_secondary difmap
_audit_creation_method SHELXL-97
_cell_angle_alpha 97.7195(13)
_cell_angle_beta 97.2737(19)
_cell_angle_gamma 89.468(2)
_cell_formula_units_Z 4
_cell_length_a 9.1521(3)
_cell_length_b 14.3285(4)
_cell_length_c 20.2138(6)
_cell_measurement_temperature 103(2)
_cell_measurement_theta_max 25.5
_cell_measurement_theta_min 1.87
_cell_volume 2605.51(14)
_computing_cell_refinement HKL2000
_computing_data_collection CrystalClear
_computing_data_reduction HKL2000
_computing_structure_refinement 'SHELXL-97 (Sheldrick, 1997)'
_computing_structure_solution SIR-2004
_diffrn_ambient_temperature 103(2)
_diffrn_detector_area_resol_mean 7.31
_diffrn_measured_fraction_theta_full 0.994
_diffrn_measured_fraction_theta_max 0.994
_diffrn_measurement_device_type 'Rigaku Mercury'
_diffrn_measurement_method \w
_diffrn_radiation_monochromator graphite
_diffrn_radiation_source 'fine-focus sealed tube'
_diffrn_radiation_type MoK\a
_diffrn_radiation_wavelength 0.71069
_diffrn_reflns_av_R_equivalents 0.0499
_diffrn_reflns_av_sigmaI/netI 0.0835
_diffrn_reflns_limit_h_max 11
_diffrn_reflns_limit_h_min -11
_diffrn_reflns_limit_k_max 17
_diffrn_reflns_limit_k_min -17
_diffrn_reflns_limit_l_max 24
_diffrn_reflns_limit_l_min -24
_diffrn_reflns_number 23140
_diffrn_reflns_theta_full 25.50
_diffrn_reflns_theta_max 25.50
_diffrn_reflns_theta_min 1.87
_exptl_absorpt_coefficient_mu 0.085
_exptl_absorpt_correction_T_max 0.9957
_exptl_absorpt_correction_T_min 0.9707
_exptl_absorpt_correction_type multi-scan
_exptl_absorpt_process_details 'Jacobson, R. (1998) Private communication'
_exptl_crystal_colour colorless
_exptl_crystal_density_diffrn 1.291
_exptl_crystal_density_method 'not measured'
_exptl_crystal_description prism
_exptl_crystal_F_000 1072
_exptl_crystal_size_max 0.35
_exptl_crystal_size_mid 0.10
_exptl_crystal_size_min 0.05
_refine_diff_density_max 0.330
_refine_diff_density_min -0.377
_refine_diff_density_rms 0.066
_refine_ls_abs_structure_details 'Flack H D (1983), Acta Cryst. A39, 876-881'
_refine_ls_abs_structure_Flack 0.7(8)
_refine_ls_extinction_method none
_refine_ls_goodness_of_fit_ref 1.051
_refine_ls_hydrogen_treatment constr
_refine_ls_matrix_type full
_refine_ls_number_parameters 1369
_refine_ls_number_reflns 17122
_refine_ls_number_restraints 3
_refine_ls_restrained_S_all 1.050
_refine_ls_R_factor_all 0.0762
_refine_ls_R_factor_gt 0.0551
_refine_ls_shift/su_max 0.000
_refine_ls_shift/su_mean 0.000
_refine_ls_structure_factor_coef Fsqd
_refine_ls_weighting_details 'calc w=1/[\s^2^(Fo^2^)+(0.0600P)^2^+0.0000P] where P=(Fo^2^+2Fc^2^)/3'
_refine_ls_weighting_scheme calc
_refine_ls_wR_factor_gt 0.1210
_refine_ls_wR_factor_ref 0.1297
_reflns_number_gt 13138
_reflns_number_total 17122
_reflns_threshold_expression >2sigma(I)
_cod_data_source_file c2cc31447a.txt
_cod_data_source_block y
_cod_original_sg_symbol_Hall P1
_cod_original_sg_symbol_H-M P1
_cod_database_code 7107724

loop_
_symmetry_equiv_pos_as_xyz
'x, y, z'

loop_
_atom_site_label
_atom_site_type_symbol
_atom_site_fract_x
_atom_site_fract_y
_atom_site_fract_z
_atom_site_U_iso_or_equiv
_atom_site_adp_type
_atom_site_occupancy
_atom_site_symmetry_multiplicity
_atom_site_calc_flag
_atom_site_refinement_flags
C1 C -0.0097(4) 1.2582(3) 0.68406(18) 0.0252(8) Uani 1 1 d .
C2 C -0.0804(4) 1.1966(3) 0.71580(19) 0.0286(8) Uani 1 1 d .
H1 H -0.0878 1.1321 0.6973 0.034 Uiso 1 1 calc R
C3 C -0.1423(4) 1.2269(3) 0.7752(2) 0.0346(10) Uani 1 1 d .
H2 H -0.1889 1.1825 0.7968 0.042 Uiso 1 1 calc R
C4 C -0.1358(4) 1.3198(3) 0.80223(19) 0.0346(9) Uani 1 1 d .
H3 H -0.1794 1.3397 0.8419 0.042 Uiso 1 1 calc R
C5 C -0.0642(4) 1.3865(3) 0.77128(18) 0.0300(9) Uani 1 1 d .
C6 C -0.0579(4) 1.4838(3) 0.7980(2) 0.0390(10) Uani 1 1 d .
H4 H -0.1047 1.5049 0.8366 0.047 Uiso 1 1 calc R
C7 C 0.0135(4) 1.5461(3) 0.7693(2) 0.0400(10) Uani 1 1 d .
H5 H 0.0165 1.6107 0.7878 0.048 Uiso 1 1 calc R
C8 C 0.0840(4) 1.5166(3) 0.7121(2) 0.0343(9) Uani 1 1 d .
H6 H 0.1356 1.5609 0.6926 0.041 Uiso 1 1 calc R
C9 C 0.0779(4) 1.4240(2) 0.68462(19) 0.0284(8) Uani 1 1 d .
H7 H 0.1256 1.4047 0.6460 0.034 Uiso 1 1 calc R
C10 C 0.0018(4) 1.3558(2) 0.71263(18) 0.0247(8) Uani 1 1 d .
C11 C 0.0606(4) 1.2237(2) 0.62137(18) 0.0250(8) Uani 1 1 d .
H8 H 0.0487 1.2740 0.5913 0.030 Uiso 1 1 calc R
C12 C -0.0032(4) 1.1329(3) 0.5809(2) 0.0339(9) Uani 1 1 d .
H9 H 0.0489 1.1167 0.5415 0.051 Uiso 1 1 calc R
H10 H -0.1080 1.1414 0.5661 0.051 Uiso 1 1 calc R
H11 H 0.0085 1.0820 0.6091 0.051 Uiso 1 1 calc R
N1 N 0.2192(3) 1.21182(19) 0.64112(14) 0.0235(6) Uani 1 1 d .
H12 H 0.2460 1.1713 0.6694 0.028 Uiso 1 1 calc R
C13 C 0.3246(4) 1.2579(2) 0.61929(17) 0.0228(8) Uani 1 1 d .
O1 O 0.3019(3) 1.31621(17) 0.57931(12) 0.0297(6) Uani 1 1 d .
C14 C 0.4843(4) 1.2368(2) 0.64625(17) 0.0212(7) Uani 1 1 d .
N2 N 0.4947(3) 1.18238(19) 0.70313(14) 0.0218(6) Uani 1 1 d .
C15 C 0.4607(4) 1.2216(2) 0.76952(17) 0.0241(8) Uani 1 1 d .
H13 H 0.5302 1.1962 0.8042 0.029 Uiso 1 1 calc R
H14 H 0.3599 1.2021 0.7749 0.029 Uiso 1 1 calc R
C16 C 0.4714(4) 1.3289(2) 0.77992(17) 0.0235(8) Uani 1 1 d .
C17 C 0.4286(4) 1.3755(3) 0.83943(19) 0.0286(8) Uani 1 1 d .
H15 H 0.3931 1.3403 0.8708 0.034 Uiso 1 1 calc R
C18 C 0.4376(5) 1.4733(3) 0.8531(2) 0.0354(9) Uani 1 1 d .
H16 H 0.4121 1.5051 0.8943 0.043 Uiso 1 1 calc R
C19 C 0.4842(4) 1.5233(3) 0.80578(19) 0.0320(9) Uani 1 1 d .
H17 H 0.4880 1.5901 0.8140 0.038 Uiso 1 1 calc R
C20 C 0.5254(4) 1.4770(2) 0.74640(19) 0.0274(8) Uani 1 1 d .
H18 H 0.5577 1.5126 0.7145 0.033 Uiso 1 1 calc R
C21 C 0.5202(4) 1.3793(2) 0.73294(17) 0.0235(8) Uani 1 1 d .
C22 C 0.5686(4) 1.3291(2) 0.66879(18) 0.0254(8) Uani 1 1 d .
H19 H 0.6754 1.3162 0.6762 0.030 Uiso 1 1 calc R
H20 H 0.5514 1.3702 0.6329 0.030 Uiso 1 1 calc R
C23 C 0.5683(4) 1.1015(2) 0.69195(17) 0.0228(8) Uani 1 1 d .
O2 O 0.6007(3) 1.04465(16) 0.73137(12) 0.0286(6) Uani 1 1 d .
O3 O 0.6071(3) 1.08866(16) 0.62919(12) 0.0278(6) Uani 1 1 d .
C24 C 0.5589(4) 1.1682(2) 0.59375(17) 0.0235(8) Uani 1 1 d .
H21 H 0.6483 1.2003 0.5834 0.028 Uiso 1 1 calc R
C25 C 0.4677(4) 1.1318(2) 0.52843(18) 0.0251(8) Uani 1 1 d .
C26 C 0.4923(4) 1.1649(3) 0.46951(18) 0.0315(9) Uani 1 1 d .
H22 H 0.5672 1.2107 0.4703 0.038 Uiso 1 1 calc R
C27 C 0.4072(5) 1.1313(3) 0.4091(2) 0.0375(10) Uani 1 1 d .
H23 H 0.4233 1.1546 0.3688 0.045 Uiso 1 1 calc R
C28 C 0.2989(5) 1.0638(3) 0.40782(19) 0.0363(10) Uani 1 1 d .
H24 H 0.2412 1.0407 0.3665 0.044 Uiso 1 1 calc R
C29 C 0.2749(5) 1.0306(3) 0.4659(2) 0.0361(10) Uani 1 1 d .
H25 H 0.2007 0.9842 0.4648 0.043 Uiso 1 1 calc R
C30 C 0.3589(4) 1.0644(3) 0.52661(19) 0.0305(9) Uani 1 1 d .
H26 H 0.3416 1.0414 0.5669 0.037 Uiso 1 1 calc R
C31 C 1.1691(3) 1.1482(2) 1.12844(17) 0.0227(8) Uani 1 1 d .
C32 C 1.2466(4) 1.0650(2) 1.12670(19) 0.0258(8) Uani 1 1 d .
H27 H 1.2581 1.0332 1.1654 0.031 Uiso 1 1 calc R
C33 C 1.3090(4) 1.0259(3) 1.06910(19) 0.0306(9) Uani 1 1 d .
H28 H 1.3602 0.9679 1.0690 0.037 Uiso 1 1 calc R
C34 C 1.2962(4) 1.0712(3) 1.01359(19) 0.0299(9) Uani 1 1 d .
H29 H 1.3416 1.0455 0.9755 0.036 Uiso 1 1 calc R
C35 C 1.2160(4) 1.1562(3) 1.01176(18) 0.0259(8) Uani 1 1 d .
C36 C 1.2014(4) 1.2027(3) 0.95395(19) 0.0357(10) Uani 1 1 d .
H30 H 1.2503 1.1787 0.9166 0.043 Uiso 1 1 calc R
C37 C 1.1181(4) 1.2815(3) 0.9513(2) 0.0382(10) Uani 1 1 d .
H31 H 1.1078 1.3117 0.9119 0.046 Uiso 1 1 calc R
C38 C 1.0472(4) 1.3182(3) 1.00654(19) 0.0313(9) Uani 1 1 d .
H32 H 0.9882 1.3728 1.0041 0.038 Uiso 1 1 calc R
C39 C 1.0621(4) 1.2766(2) 1.06365(18) 0.0264(8) Uani 1 1 d .
H33 H 1.0143 1.3033 1.1008 0.032 Uiso 1 1 calc R
C40 C 1.1479(4) 1.1936(2) 1.06893(18) 0.0234(8) Uani 1 1 d .
C41 C 1.1014(4) 1.1880(2) 1.19060(17) 0.0225(8) Uani 1 1 d .
H34 H 1.1048 1.2582 1.1943 0.027 Uiso 1 1 calc R
C42 C 1.1775(4) 1.1595(3) 1.25581(18) 0.0312(9) Uani 1 1 d .
H35 H 1.1271 1.1882 1.2934 0.047 Uiso 1 1 calc R
H36 H 1.2803 1.1810 1.2627 0.047 Uiso 1 1 calc R
H37 H 1.1743 1.0908 1.2535 0.047 Uiso 1 1 calc R
N3 N 0.9456(3) 1.1584(2) 1.18270(14) 0.0226(6) Uani 1 1 d .
H38 H 0.9254 1.0977 1.1765 0.027 Uiso 1 1 calc R
C43 C 0.8336(4) 1.2185(2) 1.18443(16) 0.0233(8) Uani 1 1 d .
O4 O 0.8466(3) 1.30500(16) 1.19304(12) 0.0262(5) Uani 1 1 d .
C44 C 0.6787(4) 1.1745(2) 1.17518(17) 0.0222(8) Uani 1 1 d .
N4 N 0.6799(3) 1.07231(19) 1.15460(14) 0.0211(6) Uani 1 1 d .
C45 C 0.7101(4) 1.0307(2) 1.08799(16) 0.0230(8) Uani 1 1 d .
H39 H 0.6397 0.9783 1.0709 0.028 Uiso 1 1 calc R
H40 H 0.8106 1.0042 1.0913 0.028 Uiso 1 1 calc R
C46 C 0.6976(4) 1.1020(2) 1.03854(17) 0.0235(8) Uani 1 1 d .
C47 C 0.7528(4) 1.0774(3) 0.97762(18) 0.0323(9) Uani 1 1 d .
H41 H 0.8006 1.0186 0.9692 0.039 Uiso 1 1 calc R
C48 C 0.7391(5) 1.1375(3) 0.9292(2) 0.0377(10) Uani 1 1 d .
H42 H 0.7755 1.1197 0.8874 0.045 Uiso 1 1 calc R
C49 C 0.6720(4) 1.2235(3) 0.9422(2) 0.0346(9) Uani 1 1 d .
H43 H 0.6611 1.2648 0.9088 0.042 Uiso 1 1 calc R
C50 C 0.6209(4) 1.2499(3) 1.00311(18) 0.0282(8) Uani 1 1 d .
H44 H 0.5760 1.3096 1.0116 0.034 Uiso 1 1 calc R
C51 C 0.6342(4) 1.1898(2) 1.05247(17) 0.0239(8) Uani 1 1 d .
C52 C 0.5823(4) 1.2198(2) 1.12039(17) 0.0237(8) Uani 1 1 d .
H45 H 0.4783 1.2002 1.1189 0.028 Uiso 1 1 calc R
H46 H 0.5880 1.2892 1.1312 0.028 Uiso 1 1 calc R
C53 C 0.6056(4) 1.0259(2) 1.19353(17) 0.0226(8) Uani 1 1 d .
O5 O 0.5768(3) 0.94169(16) 1.18507(12) 0.0283(6) Uani 1 1 d .
O6 O 0.5647(3) 1.08429(16) 1.24567(12) 0.0272(6) Uani 1 1 d .
C54 C 0.6095(4) 1.1811(2) 1.24160(18) 0.0246(8) Uani 1 1 d .
H47 H 0.5187 1.2203 1.2369 0.029 Uiso 1 1 calc R
C55 C 0.7020(4) 1.2186(2) 1.30683(17) 0.0241(8) Uani 1 1 d .
C56 C 0.6674(4) 1.3041(3) 1.34165(19) 0.0318(9) Uani 1 1 d .
H48 H 0.5886 1.3400 1.3231 0.038 Uiso 1 1 calc R
C57 C 0.7459(5) 1.3378(3) 1.4031(2) 0.0368(10) Uani 1 1 d .
H49 H 0.7209 1.3967 1.4264 0.044 Uiso 1 1 calc R
C58 C 0.8604(4) 1.2864(3) 1.43044(19) 0.0370(10) Uani 1 1 d .
H50 H 0.9136 1.3089 1.4730 0.044 Uiso 1 1 calc R
C59 C 0.8971(4) 1.2012(3) 1.39523(19) 0.0362(10) Uani 1 1 d .
H51 H 0.9778 1.1664 1.4134 0.043 Uiso 1 1 calc R
C60 C 0.8185(4) 1.1665(3) 1.33427(19) 0.0303(9) Uani 1 1 d .
H52 H 0.8434 1.1075 1.3111 0.036 Uiso 1 1 calc R
C61 C 0.3780(4) 0.7339(2) 1.21697(18) 0.0244(8) Uani 1 1 d .
C62 C 0.2931(4) 0.7985(3) 1.18548(18) 0.0277(8) Uani 1 1 d .
H53 H 0.2963 0.8626 1.2051 0.033 Uiso 1 1 calc R
C63 C 0.2014(4) 0.7715(3) 1.12467(19) 0.0329(9) Uani 1 1 d .
H54 H 0.1446 0.8175 1.1035 0.040 Uiso 1 1 calc R
C64 C 0.1938(4) 0.6797(3) 1.09611(19) 0.0323(9) Uani 1 1 d .
H55 H 0.1308 0.6621 1.0553 0.039 Uiso 1 1 calc R
C65 C 0.2786(4) 0.6106(3) 1.12644(19) 0.0314(9) Uani 1 1 d .
C66 C 0.2707(5) 0.5141(3) 1.0973(2) 0.0409(10) Uani 1 1 d .
H56 H 0.2050 0.4954 1.0575 0.049 Uiso 1 1 calc R
C67 C 0.3570(5) 0.4484(3) 1.1262(2) 0.0463(11) Uani 1 1 d .
H57 H 0.3506 0.3843 1.1064 0.056 Uiso 1 1 calc R
C68 C 0.4548(4) 0.4750(3) 1.1848(2) 0.0393(10) Uani 1 1 d .
H58 H 0.5152 0.4288 1.2041 0.047 Uiso 1 1 calc R
C69 C 0.4643(4) 0.5664(3) 1.2144(2) 0.0305(9) Uani 1 1 d .
H59 H 0.5315 0.5829 1.2540 0.037 Uiso 1 1 calc R
C70 C 0.3755(4) 0.6375(3) 1.18708(18) 0.0276(8) Uani 1 1 d .
C71 C 0.4812(4) 0.7649(2) 1.28168(17) 0.0248(8) Uani 1 1 d .
H60 H 0.4863 0.7123 1.3098 0.030 Uiso 1 1 calc R
C72 C 0.4353(4) 0.8534(3) 1.32413(19) 0.0332(9) Uani 1 1 d .
H61 H 0.5071 0.8676 1.3645 0.050 Uiso 1 1 calc R
H62 H 0.3379 0.8435 1.3374 0.050 Uiso 1 1 calc R
H63 H 0.4312 0.9063 1.2978 0.050 Uiso 1 1 calc R
N5 N 0.6285(3) 0.7785(2) 1.26331(14) 0.0231(6) Uani 1 1 d .
H64 H 0.6395 0.8205 1.2363 0.028 Uiso 1 1 calc R
C73 C 0.7471(4) 0.7311(2) 1.28503(16) 0.0235(8) Uani 1 1 d .
O7 O 0.7487(3) 0.67096(17) 1.32338(12) 0.0290(6) Uani 1 1 d .
C74 C 0.8931(4) 0.7557(2) 1.26016(17) 0.0224(8) Uani 1 1 d .
N6 N 0.8712(3) 0.81405(19) 1.20593(13) 0.0211(6) Uani 1 1 d .
C75 C 0.8039(4) 0.7759(2) 1.13807(17) 0.0245(8) Uani 1 1 d .
H65 H 0.8608 0.7982 1.1046 0.029 Uiso 1 1 calc R
H66 H 0.7025 0.8004 1.1305 0.029 Uiso 1 1 calc R
C76 C 0.7984(4) 0.6704(2) 1.12702(17) 0.0242(8) Uani 1 1 d .
C77 C 0.7128(4) 0.6254(3) 1.07004(18) 0.0275(8) Uani 1 1 d .
H67 H 0.6580 0.6621 1.0399 0.033 Uiso 1 1 calc R
C78 C 0.7062(4) 0.5283(3) 1.0565(2) 0.0327(9) Uani 1 1 d .
H68 H 0.6483 0.4986 1.0171 0.039 Uiso 1 1 calc R
C79 C 0.7846(4) 0.4744(3) 1.10086(19) 0.0294(9) Uani 1 1 d .
H69 H 0.7804 0.4076 1.0920 0.035 Uiso 1 1 calc R
C80 C 0.8685(4) 0.5182(2) 1.15780(18) 0.0274(8) Uani 1 1 d .
H70 H 0.9207 0.4808 1.1882 0.033 Uiso 1 1 calc R
C81 C 0.8785(4) 0.6161(2) 1.17179(17) 0.0229(8) Uani 1 1 d .
C82 C 0.9680(4) 0.6651(2) 1.23464(17) 0.0242(8) Uani 1 1 d .
H71 H 1.0678 0.6797 1.2246 0.029 Uiso 1 1 calc R
H72 H 0.9785 0.6229 1.2699 0.029 Uiso 1 1 calc R
C83 C 0.9589(4) 0.8913(2) 1.21722(17) 0.0245(8) Uani 1 1 d .
O8 O 0.9753(3) 0.94831(16) 1.17948(12) 0.0280(6) Uani 1 1 d .
O9 O 1.0343(3) 0.89842(16) 1.28015(12) 0.0269(6) Uani 1 1 d .
C84 C 0.9942(4) 0.8217(2) 1.31491(17) 0.0228(8) Uani 1 1 d .
H73 H 1.0856 0.7865 1.3284 0.027 Uiso 1 1 calc R
C85 C 0.9305(4) 0.8612(2) 1.37725(17) 0.0228(8) Uani 1 1 d .
C86 C 0.9788(4) 0.8296(3) 1.43852(18) 0.0305(9) Uani 1 1 d .
H74 H 1.0529 0.7829 1.4408 0.037 Uiso 1 1 calc R
C87 C 0.9194(5) 0.8660(3) 1.4957(2) 0.0394(10) Uani 1 1 d .
H75 H 0.9531 0.8442 1.5373 0.047 Uiso 1 1 calc R
C88 C 0.8112(4) 0.9337(3) 1.49316(19) 0.0334(9) Uani 1 1 d .
H76 H 0.7695 0.9578 1.5327 0.040 Uiso 1 1 calc R
C89 C 0.7643(4) 0.9661(3) 1.43317(19) 0.0313(9) Uani 1 1 d .
H77 H 0.6912 1.0136 1.4314 0.038 Uiso 1 1 calc R
C90 C 0.8227(4) 0.9302(3) 1.37558(19) 0.0308(9) Uani 1 1 d .
H78 H 0.7890 0.9528 1.3343 0.037 Uiso 1 1 calc R
C91 C 0.8379(4) 0.8547(2) 0.77154(17) 0.0222(8) Uani 1 1 d .
C92 C 0.9146(4) 0.9355(3) 0.76958(19) 0.0294(9) Uani 1 1 d .
H79 H 0.9063 0.9623 0.7288 0.035 Uiso 1 1 calc R
C93 C 1.0060(4) 0.9805(3) 0.8264(2) 0.0334(9) Uani 1 1 d .
H80 H 1.0552 1.0378 0.8241 0.040 Uiso 1 1 calc R
C94 C 1.0226(4) 0.9405(3) 0.8846(2) 0.0329(9) Uani 1 1 d .
H81 H 1.0860 0.9696 0.9225 0.039 Uiso 1 1 calc R
C95 C 0.9473(4) 0.8571(3) 0.88929(18) 0.0293(9) Uani 1 1 d .
C96 C 0.9653(4) 0.8149(3) 0.94946(19) 0.0355(9) Uani 1 1 d .
H82 H 1.0325 0.8421 0.9866 0.043 Uiso 1 1 calc R
C97 C 0.8879(4) 0.7362(3) 0.95491(19) 0.0372(10) Uani 1 1 d .
H83 H 0.8992 0.7100 0.9960 0.045 Uiso 1 1 calc R
C98 C 0.7906(4) 0.6934(3) 0.89927(19) 0.0327(9) Uani 1 1 d .
H84 H 0.7379 0.6380 0.9030 0.039 Uiso 1 1 calc R
C99 C 0.7719(4) 0.7313(2) 0.84016(18) 0.0249(8) Uani 1 1 d .
H85 H 0.7048 0.7026 0.8035 0.030 Uiso 1 1 calc R
C100 C 0.8516(4) 0.8129(2) 0.83299(17) 0.0232(8) Uani 1 1 d .
C101 C 0.7349(4) 0.8103(2) 0.71028(17) 0.0239(8) Uani 1 1 d .
H86 H 0.7429 0.7403 0.7079 0.029 Uiso 1 1 calc R
C102 C 0.7679(4) 0.8371(3) 0.64421(18) 0.0321(9) Uani 1 1 d .
H87 H 0.6975 0.8055 0.6077 0.048 Uiso 1 1 calc R
H88 H 0.8681 0.8177 0.6368 0.048 Uiso 1 1 calc R
H89 H 0.7595 0.9055 0.6451 0.048 Uiso 1 1 calc R
N7 N 0.5825(3) 0.8365(2) 0.72041(14) 0.0233(6) Uani 1 1 d .
H90 H 0.5618 0.8967 0.7283 0.028 Uiso 1 1 calc R
C103 C 0.4741(4) 0.7744(2) 0.71837(17) 0.0239(8) Uani 1 1 d .
O10 O 0.4871(3) 0.68834(16) 0.70814(12) 0.0274(6) Uani 1 1 d .
C104 C 0.3219(4) 0.8169(2) 0.72868(17) 0.0209(7) Uani 1 1 d .
N8 N 0.3324(3) 0.91607(19) 0.75745(14) 0.0209(6) Uani 1 1 d .
C105 C 0.3988(4) 0.9465(2) 0.82642(17) 0.0249(8) Uani 1 1 d .
H91 H 0.3423 0.9999 0.8465 0.030 Uiso 1 1 calc R
H92 H 0.5009 0.9685 0.8261 0.030 Uiso 1 1 calc R
C106 C 0.4005(4) 0.8666(2) 0.86913(17) 0.0236(8) Uani 1 1 d .
C107 C 0.4780(4) 0.8803(3) 0.93345(18) 0.0285(8) Uani 1 1 d .
H93 H 0.5354 0.9359 0.9478 0.034 Uiso 1 1 calc R
C108 C 0.4725(4) 0.8134(3) 0.97704(19) 0.0339(9) Uani 1 1 d .
H94 H 0.5242 0.8240 1.0212 0.041 Uiso 1 1 calc R
C109 C 0.3912(4) 0.7310(3) 0.95572(19) 0.0331(9) Uani 1 1 d .
H95 H 0.3856 0.6855 0.9854 0.040 Uiso 1 1 calc R
C110 C 0.3189(4) 0.7161(3) 0.89136(18) 0.0288(8) Uani 1 1 d .
H96 H 0.2643 0.6594 0.8768 0.035 Uiso 1 1 calc R
C111 C 0.3238(4) 0.7822(2) 0.84677(17) 0.0229(8) Uani 1 1 d .
C112 C 0.2470(4) 0.7628(2) 0.77541(17) 0.0246(8) Uani 1 1 d .
H97 H 0.1426 0.7819 0.7744 0.029 Uiso 1 1 calc R
H98 H 0.2495 0.6944 0.7595 0.029 Uiso 1 1 calc R
C113 C 0.2548(4) 0.9736(2) 0.71824(17) 0.0249(8) Uani 1 1 d .
O11 O 0.2370(3) 1.05762(16) 0.73036(12) 0.0288(6) Uani 1 1 d .
O12 O 0.1944(3) 0.92308(16) 0.65951(12) 0.0285(6) Uani 1 1 d .
C114 C 0.2204(4) 0.8222(2) 0.66068(18) 0.0242(8) Uani 1 1 d .
H99 H 0.1242 0.7913 0.6632 0.029 Uiso 1 1 calc R
C115 C 0.2751(4) 0.7810(2) 0.59612(17) 0.0236(8) Uani 1 1 d .
C116 C 0.2179(4) 0.6944(3) 0.56332(18) 0.0291(8) Uani 1 1 d .
H100 H 0.1491 0.6614 0.5832 0.035 Uiso 1 1 calc R
C117 C 0.2605(4) 0.6566(3) 0.50253(19) 0.0334(9) Uani 1 1 d .
H101 H 0.2204 0.5980 0.4806 0.040 Uiso 1 1 calc R
C118 C 0.3613(4) 0.7036(3) 0.47331(19) 0.0350(10) Uani 1 1 d .
H102 H 0.3910 0.6773 0.4314 0.042 Uiso 1 1 calc R
C119 C 0.4191(4) 0.7897(3) 0.50563(19) 0.0319(9) Uani 1 1 d .
H103 H 0.4881 0.8225 0.4857 0.038 Uiso 1 1 calc R
C120 C 0.3760(4) 0.8278(3) 0.56682(18) 0.0268(8) Uani 1 1 d .
H104 H 0.4161 0.8865 0.5888 0.032 Uiso 1 1 calc R
O13 O 0.8666(3) 0.6106(2) 0.57945(13) 0.0390(7) Uani 1 1 d .
C121 C 0.8669(4) 0.5914(3) 0.5080(2) 0.0379(10) Uani 1 1 d .
H105 H 0.9016 0.5264 0.4960 0.045 Uiso 1 1 calc R
H106 H 0.9354 0.6354 0.4935 0.045 Uiso 1 1 calc R
C122 C 0.7147(4) 0.6023(3) 0.4724(2) 0.0354(9) Uani 1 1 d .
H107 H 0.6830 0.6684 0.4822 0.042 Uiso 1 1 calc R
H108 H 0.7161 0.5877 0.4232 0.042 Uiso 1 1 calc R
O14 O 0.6126(3) 0.54189(18) 0.49296(13) 0.0351(6) Uani 1 1 d .
C123 C 0.6117(4) 0.5617(3) 0.56404(19) 0.0369(9) Uani 1 1 d .
H109 H 0.5428 0.5180 0.5786 0.044 Uiso 1 1 calc R
H110 H 0.5774 0.6268 0.5758 0.044 Uiso 1 1 calc R
C124 C 0.7650(4) 0.5505(3) 0.6001(2) 0.0403(10) Uani 1 1 d .
H111 H 0.7634 0.5654 0.6493 0.048 Uiso 1 1 calc R
H112 H 0.7966 0.4844 0.5905 0.048 Uiso 1 1 calc R
O15 O 0.3050(3) 0.3850(2) 0.32474(13) 0.0402(7) Uani 1 1 d .
C125 C 0.1894(5) 0.4466(3) 0.3037(2) 0.0422(10) Uani 1 1 d .
H113 H 0.1626 0.4332 0.2543 0.051 Uiso 1 1 calc R
H114 H 0.2241 0.5127 0.3147 0.051 Uiso 1 1 calc R
C126 C 0.0573(5) 0.4335(3) 0.33797(19) 0.0373(10) Uani 1 1 d .
H115 H -0.0216 0.4764 0.3228 0.045 Uiso 1 1 calc R
H116 H 0.0203 0.3681 0.3253 0.045 Uiso 1 1 calc R
O16 O 0.0918(3) 0.45238(19) 0.40926(13) 0.0373(7) Uani 1 1 d .
C127 C 0.2073(4) 0.3900(3) 0.4305(2) 0.0354(9) Uani 1 1 d .
H117 H 0.1722 0.3239 0.4195 0.043 Uiso 1 1 calc R
H118 H 0.2341 0.4033 0.4799 0.043 Uiso 1 1 calc R
C128 C 0.3393(5) 0.4030(3) 0.3962(2) 0.0388(10) Uani 1 1 d .
H119 H 0.3769 0.4683 0.4091 0.047 Uiso 1 1 calc R
H120 H 0.4179 0.3597 0.4111 0.047 Uiso 1 1 calc R

loop_
_atom_site_aniso_label
_atom_site_aniso_U_11
_atom_site_aniso_U_22
_atom_site_aniso_U_33
_atom_site_aniso_U_23
_atom_site_aniso_U_13
_atom_site_aniso_U_12
C1 0.0168(17) 0.029(2) 0.029(2) 0.0083(16) -0.0035(15) 0.0031(15)
C2 0.0224(19) 0.029(2) 0.035(2) 0.0116(17) -0.0016(16) 0.0010(16)
C3 0.024(2) 0.049(3) 0.035(2) 0.022(2) -0.0004(17) -0.0013(18)
C4 0.027(2) 0.052(3) 0.024(2) 0.0040(19) 0.0010(16) -0.0039(19)
C5 0.0219(19) 0.039(2) 0.028(2) 0.0025(17) -0.0008(16) -0.0014(17)
C6 0.033(2) 0.044(3) 0.036(2) -0.007(2) 0.0048(19) 0.000(2)
C7 0.033(2) 0.034(2) 0.050(3) -0.005(2) 0.001(2) 0.0001(19)
C8 0.028(2) 0.028(2) 0.046(2) 0.0039(18) 0.0013(19) -0.0028(17)
C9 0.0245(19) 0.028(2) 0.032(2) 0.0046(17) 0.0028(16) 0.0037(16)
C10 0.0164(17) 0.028(2) 0.029(2) 0.0064(16) 0.0000(15) 0.0025(15)
C11 0.0211(18) 0.0229(18) 0.030(2) 0.0070(15) -0.0056(15) 0.0056(15)
C12 0.026(2) 0.035(2) 0.037(2) 0.0003(18) -0.0049(17) 0.0048(17)
N1 0.0223(15) 0.0204(15) 0.0279(16) 0.0089(13) -0.0024(13) 0.0055(13)
C13 0.0267(19) 0.0223(18) 0.0196(18) 0.0046(15) 0.0014(15) 0.0050(15)
O1 0.0291(14) 0.0326(14) 0.0285(14) 0.0128(12) -0.0003(11) 0.0067(11)
C14 0.0227(18) 0.0212(18) 0.0200(18) 0.0078(14) -0.0009(15) 0.0011(14)
N2 0.0225(15) 0.0190(15) 0.0238(15) 0.0050(12) -0.0001(12) 0.0017(12)
C15 0.029(2) 0.0195(18) 0.0233(19) 0.0030(15) 0.0003(15) -0.0024(15)
C16 0.0234(19) 0.0211(18) 0.0250(19) 0.0029(15) -0.0001(15) 0.0024(15)
C17 0.031(2) 0.027(2) 0.029(2) 0.0082(16) 0.0056(17) 0.0022(16)
C18 0.047(2) 0.026(2) 0.032(2) -0.0015(17) 0.0059(19) 0.0071(18)
C19 0.036(2) 0.0226(19) 0.036(2) 0.0025(17) 0.0036(18) 0.0021(17)
C20 0.0239(19) 0.0231(19) 0.036(2) 0.0074(17) 0.0024(17) 0.0027(15)
C21 0.0207(18) 0.0225(19) 0.0271(19) 0.0044(15) 0.0012(15) 0.0004(15)
C22 0.0233(18) 0.0239(19) 0.030(2) 0.0094(16) 0.0008(16) 0.0006(15)
C23 0.0191(18) 0.0210(19) 0.027(2) 0.0027(16) -0.0026(15) -0.0013(15)
O2 0.0278(14) 0.0201(13) 0.0364(15) 0.0084(11) -0.0062(11) 0.0018(11)
O3 0.0310(14) 0.0248(13) 0.0272(14) 0.0076(11) -0.0012(11) 0.0068(11)
C24 0.0231(18) 0.0249(19) 0.0236(18) 0.0087(15) 0.0020(15) 0.0022(15)
C25 0.0286(19) 0.0213(18) 0.0250(19) 0.0042(15) 0.0018(16) 0.0064(15)
C26 0.032(2) 0.034(2) 0.030(2) 0.0073(17) 0.0041(17) 0.0041(17)
C27 0.044(2) 0.044(2) 0.027(2) 0.0133(19) 0.0035(18) 0.012(2)
C28 0.043(2) 0.034(2) 0.027(2) 0.0020(18) -0.0085(18) 0.0146(19)
C29 0.045(2) 0.024(2) 0.036(2) -0.0029(17) 0.0001(19) -0.0019(18)
C30 0.040(2) 0.025(2) 0.027(2) 0.0063(16) 0.0037(18) 0.0041(17)
C31 0.0134(16) 0.0238(19) 0.0299(19) 0.0035(15) -0.0020(15) -0.0050(15)
C32 0.0166(18) 0.0255(19) 0.035(2) 0.0056(16) -0.0010(16) -0.0007(15)
C33 0.0213(19) 0.027(2) 0.040(2) -0.0011(18) -0.0012(17) -0.0026(16)
C34 0.0224(19) 0.031(2) 0.032(2) -0.0081(17) -0.0007(16) -0.0013(17)
C35 0.0154(17) 0.030(2) 0.030(2) -0.0021(16) -0.0034(15) -0.0059(15)
C36 0.029(2) 0.049(3) 0.027(2) 0.0050(19) -0.0023(17) -0.005(2)
C37 0.026(2) 0.056(3) 0.034(2) 0.019(2) -0.0040(18) -0.004(2)
C38 0.027(2) 0.031(2) 0.035(2) 0.0086(18) -0.0022(17) -0.0010(17)
C39 0.0214(19) 0.026(2) 0.030(2) 0.0016(16) 0.0014(16) -0.0035(16)
C40 0.0123(16) 0.0263(19) 0.0287(19) -0.0010(15) -0.0045(14) -0.0074(15)
C41 0.0162(17) 0.0215(18) 0.0291(19) 0.0041(15) -0.0008(15) -0.0010(14)
C42 0.028(2) 0.033(2) 0.032(2) 0.0066(17) 0.0020(17) -0.0004(17)
N3 0.0193(15) 0.0196(15) 0.0292(16) 0.0061(13) 0.0013(13) 0.0008(13)
C43 0.029(2) 0.024(2) 0.0175(18) 0.0040(15) 0.0024(15) -0.0002(16)
O4 0.0275(13) 0.0170(13) 0.0333(14) 0.0032(11) 0.0012(11) 0.0008(10)
C44 0.0232(18) 0.0165(17) 0.0278(19) 0.0040(15) 0.0060(15) 0.0054(15)
N4 0.0200(15) 0.0178(14) 0.0260(16) 0.0035(12) 0.0043(13) 0.0002(12)
C45 0.0256(19) 0.0209(18) 0.0223(18) 0.0031(15) 0.0019(15) 0.0056(15)
C46 0.0186(18) 0.0260(19) 0.0250(19) 0.0045(15) -0.0021(14) -0.0029(15)
C47 0.031(2) 0.036(2) 0.030(2) 0.0055(18) 0.0021(17) 0.0010(18)
C48 0.039(2) 0.048(3) 0.027(2) 0.0084(19) 0.0055(18) -0.007(2)
C49 0.034(2) 0.039(2) 0.033(2) 0.0155(18) -0.0040(18) -0.0033(19)
C50 0.0229(19) 0.030(2) 0.031(2) 0.0103(16) -0.0084(16) -0.0038(16)
C51 0.0188(17) 0.0267(19) 0.0256(19) 0.0063(16) -0.0030(15) -0.0044(15)
C52 0.0188(18) 0.0182(17) 0.034(2) 0.0047(15) 0.0003(15) 0.0012(14)
C53 0.0191(18) 0.024(2) 0.0224(18) 0.0031(15) -0.0049(15) 0.0016(15)
O5 0.0297(14) 0.0200(13) 0.0350(14) 0.0065(11) 0.0005(11) -0.0023(11)
O6 0.0312(14) 0.0225(13) 0.0278(14) 0.0020(11) 0.0045(11) -0.0037(11)
C54 0.0217(18) 0.0210(18) 0.031(2) 0.0051(15) 0.0006(16) -0.0007(15)
C55 0.028(2) 0.0231(19) 0.0227(19) 0.0041(15) 0.0078(16) -0.0005(16)
C56 0.031(2) 0.028(2) 0.036(2) 0.0026(17) 0.0061(18) -0.0005(17)
C57 0.046(3) 0.031(2) 0.033(2) -0.0038(18) 0.009(2) -0.0049(19)
C58 0.038(2) 0.047(3) 0.024(2) 0.0022(19) 0.0016(18) -0.009(2)
C59 0.034(2) 0.048(3) 0.029(2) 0.0141(19) 0.0020(18) -0.0010(19)
C60 0.034(2) 0.0255(19) 0.033(2) 0.0075(17) 0.0079(18) 0.0004(17)
C61 0.0171(18) 0.030(2) 0.0285(19) 0.0101(16) 0.0037(15) 0.0000(16)
C62 0.027(2) 0.028(2) 0.030(2) 0.0061(17) 0.0082(17) 0.0008(16)
C63 0.026(2) 0.039(2) 0.035(2) 0.0100(18) 0.0026(17) 0.0039(17)
C64 0.025(2) 0.042(2) 0.027(2) 0.0004(18) -0.0015(16) 0.0038(18)
C65 0.0241(19) 0.037(2) 0.032(2) 0.0001(18) 0.0026(17) 0.0036(17)
C66 0.034(2) 0.038(2) 0.045(2) -0.009(2) -0.004(2) 0.000(2)
C67 0.036(2) 0.031(2) 0.064(3) -0.009(2) -0.004(2) 0.005(2)
C68 0.032(2) 0.030(2) 0.054(3) 0.001(2) 0.002(2) 0.0043(18)
C69 0.024(2) 0.030(2) 0.037(2) 0.0039(17) 0.0008(17) -0.0009(17)
C70 0.0214(19) 0.031(2) 0.030(2) 0.0023(17) 0.0032(16) -0.0009(16)
C71 0.028(2) 0.0258(19) 0.0212(18) 0.0042(15) 0.0048(15) -0.0015(16)
C72 0.031(2) 0.034(2) 0.034(2) 0.0003(18) 0.0053(18) 0.0004(18)
N5 0.0239(16) 0.0233(15) 0.0235(15) 0.0094(13) 0.0016(13) 0.0021(13)
C73 0.031(2) 0.0211(18) 0.0164(17) -0.0004(15) -0.0029(15) -0.0016(16)
O7 0.0306(14) 0.0294(14) 0.0289(14) 0.0137(12) 0.0009(11) 0.0006(11)
C74 0.0250(18) 0.0191(18) 0.0224(18) 0.0065(14) -0.0028(15) 0.0013(15)
N6 0.0209(15) 0.0205(15) 0.0220(15) 0.0089(12) -0.0031(12) 0.0016(12)
C75 0.029(2) 0.0232(19) 0.0209(18) 0.0035(15) 0.0017(15) -0.0008(16)
C76 0.0274(19) 0.0249(19) 0.0214(18) 0.0056(15) 0.0052(15) 0.0007(16)
C77 0.028(2) 0.029(2) 0.0253(19) 0.0048(16) -0.0007(16) -0.0002(16)
C78 0.037(2) 0.028(2) 0.032(2) 0.0050(17) -0.0019(18) -0.0054(18)
C79 0.033(2) 0.0194(19) 0.036(2) 0.0064(16) 0.0013(18) 0.0004(16)
C80 0.029(2) 0.0242(19) 0.029(2) 0.0060(16) 0.0029(16) 0.0019(16)
C81 0.0229(18) 0.0207(18) 0.0259(19) 0.0032(15) 0.0060(15) 0.0013(15)
C82 0.0230(19) 0.0232(18) 0.0270(19) 0.0098(16) -0.0007(15) 0.0031(15)
C83 0.0255(19) 0.0235(19) 0.0242(19) 0.0037(16) 0.0022(16) 0.0046(16)
O8 0.0319(14) 0.0202(13) 0.0336(14) 0.0065(11) 0.0075(12) -0.0012(11)
O9 0.0297(14) 0.0236(13) 0.0275(13) 0.0067(11) 0.0005(11) -0.0031(11)
C84 0.0224(18) 0.0209(18) 0.0255(19) 0.0094(15) -0.0022(15) -0.0009(15)
C85 0.0232(19) 0.0193(18) 0.0247(19) 0.0042(15) -0.0034(15) -0.0043(15)
C86 0.027(2) 0.037(2) 0.029(2) 0.0120(17) 0.0001(17) 0.0048(17)
C87 0.038(2) 0.053(3) 0.028(2) 0.014(2) -0.0015(19) 0.002(2)
C88 0.036(2) 0.035(2) 0.029(2) -0.0004(17) 0.0059(18) -0.0056(19)
C89 0.036(2) 0.0202(19) 0.036(2) -0.0008(16) 0.0040(18) 0.0024(17)
C90 0.038(2) 0.0235(19) 0.029(2) 0.0024(16) -0.0031(18) 0.0042(17)
C91 0.0167(17) 0.0238(19) 0.0260(18) 0.0051(15) 0.0002(15) 0.0032(15)
C92 0.0231(19) 0.031(2) 0.035(2) 0.0108(17) 0.0023(17) 0.0039(16)
C93 0.029(2) 0.029(2) 0.041(2) -0.0038(18) 0.0063(18) -0.0059(17)
C94 0.0220(19) 0.039(2) 0.034(2) -0.0048(18) -0.0005(17) -0.0024(17)
C95 0.0233(19) 0.039(2) 0.025(2) 0.0021(17) 0.0010(16) 0.0027(17)
C96 0.024(2) 0.052(3) 0.029(2) 0.0051(19) -0.0026(17) 0.0042(19)
C97 0.035(2) 0.055(3) 0.024(2) 0.0158(19) 0.0022(17) 0.007(2)
C98 0.032(2) 0.033(2) 0.034(2) 0.0074(18) 0.0058(18) 0.0020(18)
C99 0.0217(18) 0.0285(19) 0.0242(19) 0.0065(15) -0.0013(15) 0.0052(15)
C100 0.0169(17) 0.0269(19) 0.0246(19) 0.0030(15) -0.0009(15) 0.0052(15)
C101 0.0220(18) 0.0227(18) 0.0271(19) 0.0047(15) 0.0022(15) 0.0055(15)
C102 0.026(2) 0.043(2) 0.029(2) 0.0071(18) 0.0052(17) 0.0031(18)
N7 0.0217(15) 0.0210(15) 0.0272(16) 0.0063(13) 0.0004(13) 0.0038(13)
C103 0.029(2) 0.023(2) 0.0188(18) 0.0044(15) -0.0011(15) 0.0005(16)
O10 0.0319(14) 0.0173(13) 0.0317(14) 0.0009(11) 0.0015(11) 0.0017(11)
C104 0.0218(18) 0.0181(17) 0.0218(18) 0.0022(14) -0.0007(15) -0.0007(14)
N8 0.0236(15) 0.0148(14) 0.0237(15) 0.0018(12) 0.0011(12) 0.0011(12)
C105 0.0256(19) 0.0240(19) 0.0243(19) 0.0024(15) 0.0015(15) 0.0014(15)
C106 0.0232(18) 0.0251(19) 0.0228(18) 0.0048(15) 0.0034(15) 0.0099(15)
C107 0.033(2) 0.0236(19) 0.0265(19) -0.0007(16) -0.0013(16) 0.0066(16)
C108 0.044(2) 0.031(2) 0.024(2) 0.0035(17) -0.0037(18) 0.0147(18)
C109 0.045(2) 0.030(2) 0.025(2) 0.0092(17) 0.0043(18) 0.0149(19)
C110 0.032(2) 0.026(2) 0.030(2) 0.0059(16) 0.0071(17) 0.0046(16)
C111 0.0221(18) 0.0224(18) 0.0246(19) 0.0053(15) 0.0026(15) 0.0053(15)
C112 0.0233(18) 0.0221(18) 0.0279(19) 0.0036(15) 0.0013(15) -0.0001(15)
C113 0.0258(19) 0.024(2) 0.0248(19) 0.0002(16) 0.0063(16) -0.0015(16)
O11 0.0334(15) 0.0186(14) 0.0346(15) 0.0043(11) 0.0051(12) 0.0053(11)
O12 0.0370(15) 0.0201(13) 0.0273(13) 0.0051(11) -0.0020(11) 0.0096(11)
C114 0.0233(18) 0.0192(18) 0.031(2) 0.0094(15) -0.0002(16) 0.0021(15)
C115 0.0219(18) 0.0244(19) 0.0230(18) 0.0077(15) -0.0065(15) 0.0094(15)
C116 0.027(2) 0.028(2) 0.030(2) 0.0083(17) -0.0066(16) 0.0080(16)
C117 0.035(2) 0.028(2) 0.033(2) 0.0005(17) -0.0070(18) 0.0117(18)
C118 0.032(2) 0.046(3) 0.025(2) 0.0065(19) -0.0025(18) 0.021(2)
C119 0.027(2) 0.042(2) 0.029(2) 0.0168(18) -0.0004(17) 0.0097(18)
C120 0.0227(18) 0.0281(19) 0.029(2) 0.0100(16) -0.0041(16) 0.0043(16)
O13 0.0345(16) 0.0441(17) 0.0372(16) 0.0046(13) 0.0008(13) -0.0037(13)
C121 0.035(2) 0.041(2) 0.039(2) 0.0053(19) 0.0073(19) -0.0017(19)
C122 0.031(2) 0.043(2) 0.033(2) 0.0097(19) 0.0041(18) 0.0004(19)
O14 0.0341(15) 0.0369(15) 0.0330(15) 0.0050(12) -0.0017(12) -0.0017(12)
C123 0.033(2) 0.044(2) 0.035(2) 0.0088(19) 0.0064(18) -0.0001(19)
C124 0.034(2) 0.050(3) 0.039(2) 0.017(2) -0.0002(19) 0.005(2)
O15 0.0386(16) 0.0440(17) 0.0373(16) 0.0057(13) 0.0027(13) 0.0073(13)
C125 0.040(2) 0.049(3) 0.041(2) 0.020(2) 0.000(2) 0.007(2)
C126 0.038(2) 0.040(2) 0.034(2) 0.0106(19) -0.0014(19) 0.0040(19)
O16 0.0390(16) 0.0380(16) 0.0339(15) 0.0047(12) 0.0009(12) 0.0048(13)
C127 0.036(2) 0.037(2) 0.033(2) 0.0101(18) -0.0032(18) 0.0095(19)
C128 0.040(2) 0.038(2) 0.036(2) 0.0091(19) -0.0058(19) 0.0057(19)

loop_
_atom_type_symbol
_atom_type_description
_atom_type_scat_dispersion_real
_atom_type_scat_dispersion_imag
_atom_type_scat_source
H H 0.0000 0.0000 'International Tables Vol C Tables 4.2.6.8 and 6.1.1.4'
C C 0.0033 0.0016 'International Tables Vol C Tables 4.2.6.8 and 6.1.1.4'
N N 0.0061 0.0033 'International Tables Vol C Tables 4.2.6.8 and 6.1.1.4'
O O 0.0106 0.0060 'International Tables Vol C Tables 4.2.6.8 and 6.1.1.4'

loop_
_geom_angle_atom_site_label_1
_geom_angle_atom_site_label_2
_geom_angle_atom_site_label_3
_geom_angle
C2 C1 C10 119.0(3)
C2 C1 C11 120.7(3)
C10 C1 C11 120.3(3)
C1 C2 C3 121.5(4)
C1 C2 H1 119.3
C3 C2 H1 119.3
C4 C3 C2 120.5(4)
C4 C3 H2 119.8
C2 C3 H2 119.8
C3 C4 C5 120.3(4)
C3 C4 H3 119.8
C5 C4 H3 119.8
C10 C5 C4 119.3(3)
C10 C5 C6 119.4(3)
C4 C5 C6 121.3(4)
C7 C6 C5 120.8(4)
C7 C6 H4 119.6
C5 C6 H4 119.6
C6 C7 C8 120.7(4)
C6 C7 H5 119.7
C8 C7 H5 119.7
C9 C8 C7 119.9(4)
C9 C8 H6 120.1
C7 C8 H6 120.1
C8 C9 C10 121.4(3)
C8 C9 H7 119.3
C10 C9 H7 119.3
C5 C10 C9 117.7(3)
C5 C10 C1 119.4(3)
C9 C10 C1 122.9(3)
N1 C11 C1 108.4(3)
N1 C11 C12 109.3(3)
C1 C11 C12 115.6(3)
N1 C11 H8 107.8
C1 C11 H8 107.8
C12 C11 H8 107.8
C11 C12 H9 109.5
C11 C12 H10 109.5
H9 C12 H10 109.5
C11 C12 H11 109.5
H9 C12 H11 109.5
H10 C12 H11 109.5
C13 N1 C11 124.5(3)
C13 N1 H12 117.7
C11 N1 H12 117.7
O1 C13 N1 124.2(3)
O1 C13 C14 118.8(3)
N1 C13 C14 117.0(3)
N2 C14 C22 108.6(3)
N2 C14 C13 112.9(3)
C22 C14 C13 109.3(3)
N2 C14 C24 101.1(3)
C22 C14 C24 113.3(3)
C13 C14 C24 111.5(3)
C23 N2 C15 122.7(3)
C23 N2 C14 112.7(3)
C15 N2 C14 123.0(3)
N2 C15 C16 111.4(3)
N2 C15 H13 109.3
C16 C15 H13 109.3
N2 C15 H14 109.3
C16 C15 H14 109.3
H13 C15 H14 108.0
C21 C16 C17 120.5(3)
C21 C16 C15 122.5(3)
C17 C16 C15 116.9(3)
C18 C17 C16 120.3(3)
C18 C17 H15 119.8
C16 C17 H15 119.8
C19 C18 C17 118.9(4)
C19 C18 H16 120.5
C17 C18 H16 120.5
C18 C19 C20 120.7(4)
C18 C19 H17 119.6
C20 C19 H17 119.6
C19 C20 C21 120.8(3)
C19 C20 H18 119.6
C21 C20 H18 119.6
C16 C21 C20 118.6(3)
C16 C21 C22 120.7(3)
C20 C21 C22 120.7(3)
C21 C22 C14 111.0(3)
C21 C22 H19 109.4
C14 C22 H19 109.4
C21 C22 H20 109.4
C14 C22 H20 109.4
H19 C22 H20 108.0
O2 C23 N2 127.3(3)
O2 C23 O3 121.6(3)
N2 C23 O3 111.1(3)
C23 O3 C24 110.3(3)
O3 C24 C25 109.0(3)
O3 C24 C14 104.7(3)
C25 C24 C14 117.9(3)
O3 C24 H21 108.3
C25 C24 H21 108.3
C14 C24 H21 108.3
C26 C25 C30 119.5(3)
C26 C25 C24 120.2(3)
C30 C25 C24 120.3(3)
C25 C26 C27 120.0(4)
C25 C26 H22 120.0
C27 C26 H22 120.0
C28 C27 C26 120.0(4)
C28 C27 H23 120.0
C26 C27 H23 120.0
C29 C28 C27 120.1(4)
C29 C28 H24 119.9
C27 C28 H24 119.9
C28 C29 C30 120.2(4)
C28 C29 H25 119.9
C30 C29 H25 119.9
C25 C30 C29 120.2(3)
C25 C30 H26 119.9
C29 C30 H26 119.9
C32 C31 C40 118.6(3)
C32 C31 C41 120.7(3)
C40 C31 C41 120.7(3)
C31 C32 C33 121.7(3)
C31 C32 H27 119.2
C33 C32 H27 119.2
C34 C33 C32 120.1(4)
C34 C33 H28 120.0
C32 C33 H28 120.0
C33 C34 C35 121.0(3)
C33 C34 H29 119.5
C35 C34 H29 119.5
C36 C35 C34 121.0(3)
C36 C35 C40 120.1(4)
C34 C35 C40 118.9(3)
C37 C36 C35 120.6(4)
C37 C36 H30 119.7
C35 C36 H30 119.7
C36 C37 C38 120.2(4)
C36 C37 H31 119.9
C38 C37 H31 119.9
C39 C38 C37 120.8(4)
C39 C38 H32 119.6
C37 C38 H32 119.6
C38 C39 C40 121.3(3)
C38 C39 H33 119.3
C40 C39 H33 119.3
C35 C40 C39 117.0(3)
C35 C40 C31 119.6(3)
C39 C40 C31 123.4(3)
N3 C41 C31 109.3(3)
N3 C41 C42 108.5(3)
C31 C41 C42 114.7(3)
N3 C41 H34 108.0
C31 C41 H34 108.0
C42 C41 H34 108.0
C41 C42 H35 109.5
C41 C42 H36 109.5
H35 C42 H36 109.5
C41 C42 H37 109.5
H35 C42 H37 109.5
H36 C42 H37 109.5
C43 N3 C41 123.7(3)
C43 N3 H38 118.2
C41 N3 H38 118.2
O4 C43 N3 124.7(3)
O4 C43 C44 119.0(3)
N3 C43 C44 116.3(3)
N4 C44 C43 112.3(3)
N4 C44 C52 108.5(3)
C43 C44 C52 108.5(3)
N4 C44 C54 101.8(3)
C43 C44 C54 113.1(3)
C52 C44 C54 112.6(3)
C53 N4 C45 122.4(3)
C53 N4 C44 111.7(3)
C45 N4 C44 122.6(3)
N4 C45 C46 112.0(3)
N4 C45 H39 109.2
C46 C45 H39 109.2
N4 C45 H40 109.2
C46 C45 H40 109.2
H39 C45 H40 107.9
C47 C46 C51 119.8(3)
C47 C46 C45 117.9(3)
C51 C46 C45 122.2(3)
C48 C47 C46 120.8(4)
C48 C47 H41 119.6
C46 C47 H41 119.6
C49 C48 C47 119.4(4)
C49 C48 H42 120.3
C47 C48 H42 120.3
C50 C49 C48 120.4(4)
C50 C49 H43 119.8
C48 C49 H43 119.8
C49 C50 C51 120.7(4)
C49 C50 H44 119.6
C51 C50 H44 119.6
C46 C51 C50 118.8(3)
C46 C51 C52 120.3(3)
C50 C51 C52 120.9(3)
C51 C52 C44 110.0(3)
C51 C52 H45 109.7
C44 C52 H45 109.7
C51 C52 H46 109.7
C44 C52 H46 109.7
H45 C52 H46 108.2
O5 C53 N4 126.6(3)
O5 C53 O6 122.1(3)
N4 C53 O6 111.3(3)
C53 O6 C54 110.0(3)
O6 C54 C55 108.4(3)
O6 C54 C44 104.6(3)
C55 C54 C44 119.0(3)
O6 C54 H47 108.2
C55 C54 H47 108.2
C44 C54 H47 108.2
C56 C55 C60 119.2(3)
C56 C55 C54 119.7(3)
C60 C55 C54 121.0(3)
C57 C56 C55 120.9(4)
C57 C56 H48 119.6
C55 C56 H48 119.6
C58 C57 C56 120.1(4)
C58 C57 H49 119.9
C56 C57 H49 119.9
C57 C58 C59 119.3(4)
C57 C58 H50 120.4
C59 C58 H50 120.4
C60 C59 C58 121.0(4)
C60 C59 H51 119.5
C58 C59 H51 119.5
C59 C60 C55 119.5(4)
C59 C60 H52 120.3
C55 C60 H52 120.3
C62 C61 C70 119.6(3)
C62 C61 C71 120.7(3)
C70 C61 C71 119.6(3)
C61 C62 C63 121.3(4)
C61 C62 H53 119.4
C63 C62 H53 119.4
C64 C63 C62 120.3(4)
C64 C63 H54 119.8
C62 C63 H54 119.8
C63 C64 C65 120.7(4)
C63 C64 H55 119.7
C65 C64 H55 119.7
C64 C65 C66 121.2(4)
C64 C65 C70 119.6(3)
C66 C65 C70 119.2(4)
C67 C66 C65 120.5(4)
C67 C66 H56 119.8
C65 C66 H56 119.8
C66 C67 C68 120.4(4)
C66 C67 H57 119.8
C68 C67 H57 119.8
C69 C68 C67 120.7(4)
C69 C68 H58 119.6
C67 C68 H58 119.6
C68 C69 C70 121.3(4)
C68 C69 H59 119.4
C70 C69 H59 119.4
C69 C70 C65 117.8(3)
C69 C70 C61 123.7(3)
C65 C70 C61 118.5(3)
N5 C71 C72 109.6(3)
N5 C71 C61 107.9(3)
C72 C71 C61 115.2(3)
N5 C71 H60 107.9
C72 C71 H60 107.9
C61 C71 H60 107.9
C71 C72 H61 109.5
C71 C72 H62 109.5
H61 C72 H62 109.5
C71 C72 H63 109.5
H61 C72 H63 109.5
H62 C72 H63 109.5
C73 N5 C71 124.0(3)
C73 N5 H64 118.0
C71 N5 H64 118.0
O7 C73 N5 125.1(3)
O7 C73 C74 118.5(3)
N5 C73 C74 116.3(3)
N6 C74 C82 108.4(3)
N6 C74 C73 112.7(3)
C82 C74 C73 109.2(3)
N6 C74 C84 100.9(3)
C82 C74 C84 113.4(3)
C73 C74 C84 112.1(3)
C83 N6 C74 113.1(3)
C83 N6 C75 121.9(3)
C74 N6 C75 121.5(3)
N6 C75 C76 112.8(3)
N6 C75 H65 109.0
C76 C75 H65 109.0
N6 C75 H66 109.0
C76 C75 H66 109.0
H65 C75 H66 107.8
C77 C76 C81 119.4(3)
C77 C76 C75 118.6(3)
C81 C76 C75 122.0(3)
C78 C77 C76 121.2(4)
C78 C77 H67 119.4
C76 C77 H67 119.4
C77 C78 C79 119.5(4)
C77 C78 H68 120.2
C79 C78 H68 120.2
C80 C79 C78 119.8(3)
C80 C79 H69 120.1
C78 C79 H69 120.1
C79 C80 C81 121.5(3)
C79 C80 H70 119.2
C81 C80 H70 119.2
C80 C81 C76 118.6(3)
C80 C81 C82 122.1(3)
C76 C81 C82 119.3(3)
C81 C82 C74 110.3(3)
C81 C82 H71 109.6
C74 C82 H71 109.6
C81 C82 H72 109.6
C74 C82 H72 109.6
H71 C82 H72 108.1
O8 C83 N6 128.5(3)
O8 C83 O9 121.6(3)
N6 C83 O9 109.9(3)
C83 O9 C84 110.6(3)
O9 C84 C85 109.4(3)
O9 C84 C74 104.5(3)
C85 C84 C74 117.5(3)
O9 C84 H73 108.4
C85 C84 H73 108.4
C74 C84 H73 108.4
C90 C85 C86 118.6(3)
C90 C85 C84 121.0(3)
C86 C85 C84 120.4(3)
C87 C86 C85 120.2(4)
C87 C86 H74 119.9
C85 C86 H74 119.9
C86 C87 C88 120.6(4)
C86 C87 H75 119.7
C88 C87 H75 119.7
C89 C88 C87 119.6(4)
C89 C88 H76 120.2
C87 C88 H76 120.2
C88 C89 C90 120.3(4)
C88 C89 H77 119.9
C90 C89 H77 119.9
C89 C90 C85 120.7(4)
C89 C90 H78 119.6
C85 C90 H78 119.6
C92 C91 C100 119.3(3)
C92 C91 C101 120.8(3)
C100 C91 C101 119.9(3)
C91 C92 C93 122.1(4)
C91 C92 H79 118.9
C93 C92 H79 118.9
C94 C93 C92 119.3(4)
C94 C93 H80 120.4
C92 C93 H80 120.4
C93 C94 C95 121.0(3)
C93 C94 H81 119.5
C95 C94 H81 119.5
C94 C95 C96 121.2(3)
C94 C95 C100 120.1(3)
C96 C95 C100 118.7(3)
C97 C96 C95 121.2(4)
C97 C96 H82 119.4
C95 C96 H82 119.4
C96 C97 C98 119.9(4)
C96 C97 H83 120.0
C98 C97 H83 120.0
C99 C98 C97 120.5(4)
C99 C98 H84 119.7
C97 C98 H84 119.7
C98 C99 C100 120.7(3)
C98 C99 H85 119.6
C100 C99 H85 119.6
C99 C100 C95 118.8(3)
C99 C100 C91 123.0(3)
C95 C100 C91 118.2(3)
N7 C101 C102 109.5(3)
N7 C101 C91 108.5(3)
C102 C101 C91 114.6(3)
N7 C101 H86 108.0
C102 C101 H86 108.0
C91 C101 H86 108.0
C101 C102 H87 109.5
C101 C102 H88 109.5
H87 C102 H88 109.5
C101 C102 H89 109.5
H87 C102 H89 109.5
H88 C102 H89 109.5
C103 N7 C101 123.9(3)
C103 N7 H90 118.0
C101 N7 H90 118.0
O10 C103 N7 125.1(3)
O10 C103 C104 119.4(3)
N7 C103 C104 115.5(3)
N8 C104 C112 108.5(3)
N8 C104 C103 112.1(3)
C112 C104 C103 110.2(3)
N8 C104 C114 101.4(3)
C112 C104 C114 111.4(3)
C103 C104 C114 112.8(3)
C113 N8 C105 123.7(3)
C113 N8 C104 113.3(3)
C105 N8 C104 122.2(3)
N8 C105 C106 111.2(3)
N8 C105 H91 109.4
C106 C105 H91 109.4
N8 C105 H92 109.4
C106 C105 H92 109.4
H91 C105 H92 108.0
C107 C106 C111 119.4(3)
C107 C106 C105 118.2(3)
C111 C106 C105 122.4(3)
C106 C107 C108 120.7(4)
C106 C107 H93 119.6
C108 C107 H93 119.6
C109 C108 C107 119.8(3)
C109 C108 H94 120.1
C107 C108 H94 120.1
C110 C109 C108 119.4(4)
C110 C109 H95 120.3
C108 C109 H95 120.3
C109 C110 C111 121.6(4)
C109 C110 H96 119.2
C111 C110 H96 119.2
C106 C111 C110 118.9(3)
C106 C111 C112 120.5(3)
C110 C111 C112 120.6(3)
C111 C112 C104 110.6(3)
C111 C112 H97 109.5
C104 C112 H97 109.5
C111 C112 H98 109.5
C104 C112 H98 109.5
H97 C112 H98 108.1
O11 C113 N8 128.1(3)
O11 C113 O12 121.9(3)
N8 C113 O12 110.0(3)
C113 O12 C114 110.6(3)
O12 C114 C115 109.1(3)
O12 C114 C104 104.5(3)
C115 C114 C104 118.6(3)
O12 C114 H99 108.1
C115 C114 H99 108.1
C104 C114 H99 108.1
C120 C115 C116 119.0(3)
C120 C115 C114 121.9(3)
C116 C115 C114 119.0(3)
C117 C116 C115 120.6(4)
C117 C116 H100 119.7
C115 C116 H100 119.7
C116 C117 C118 120.3(4)
C116 C117 H101 119.9
C118 C117 H101 119.9
C117 C118 C119 119.5(4)
C117 C118 H102 120.2
C119 C118 H102 120.2
C120 C119 C118 120.1(4)
C120 C119 H103 119.9
C118 C119 H103 119.9
C115 C120 C119 120.4(3)
C115 C120 H104 119.8
C119 C120 H104 119.8
C124 O13 C121 109.9(3)
O13 C121 C122 110.2(3)
O13 C121 H105 109.6
C122 C121 H105 109.6
O13 C121 H106 109.6
C122 C121 H106 109.6
H105 C121 H106 108.1
O14 C122 C121 111.3(3)
O14 C122 H107 109.4
C121 C122 H107 109.4
O14 C122 H108 109.4
C121 C122 H108 109.4
H107 C122 H108 108.0
C122 O14 C123 109.6(3)
O14 C123 C124 110.1(3)
O14 C123 H109 109.6
C124 C123 H109 109.6
O14 C123 H110 109.6
C124 C123 H110 109.6
H109 C123 H110 108.2
O13 C124 C123 111.1(3)
O13 C124 H111 109.4
C123 C124 H111 109.4
O13 C124 H112 109.4
C123 C124 H112 109.4
H111 C124 H112 108.0
C128 O15 C125 109.0(3)
O15 C125 C126 110.5(3)
O15 C125 H113 109.6
C126 C125 H113 109.6
O15 C125 H114 109.6
C126 C125 H114 109.6
H113 C125 H114 108.1
O16 C126 C125 111.1(3)
O16 C126 H115 109.4
C125 C126 H115 109.4
O16 C126 H116 109.4
C125 C126 H116 109.4
H115 C126 H116 108.0
C126 O16 C127 108.7(3)
O16 C127 C128 110.0(3)
O16 C127 H117 109.7
C128 C127 H117 109.7
O16 C127 H118 109.7
C128 C127 H118 109.7
H117 C127 H118 108.2
O15 C128 C127 111.4(3)
O15 C128 H119 109.3
C127 C128 H119 109.3
O15 C128 H120 109.3
C127 C128 H120 109.3
H119 C128 H120 108.0

loop_
_geom_bond_atom_site_label_1
_geom_bond_atom_site_label_2
_geom_bond_distance
C1 C2 1.370(5)
C1 C10 1.439(5)
C1 C11 1.516(5)
C2 C3 1.407(5)
C2 H1 0.9500
C3 C4 1.368(6)
C3 H2 0.9500
C4 C5 1.418(5)
C4 H3 0.9500
C5 C10 1.414(5)
C5 C6 1.425(6)
C6 C7 1.343(6)
C6 H4 0.9500
C7 C8 1.410(6)
C7 H5 0.9500
C8 C9 1.366(5)
C8 H6 0.9500
C9 C10 1.421(5)
C9 H7 0.9500
C11 N1 1.470(4)
C11 C12 1.520(5)
C11 H8 1.0000
C12 H9 0.9800
C12 H10 0.9800
C12 H11 0.9800
N1 C13 1.327(4)
N1 H12 0.8800
C13 O1 1.236(4)
C13 C14 1.536(5)
C14 N2 1.467(4)
C14 C22 1.523(5)
C14 C24 1.565(5)
N2 C23 1.342(4)
N2 C15 1.453(4)
C15 C16 1.527(5)
C15 H13 0.9900
C15 H14 0.9900
C16 C21 1.386(5)
C16 C17 1.394(5)
C17 C18 1.393(5)
C17 H15 0.9500
C18 C19 1.379(5)
C18 H16 0.9500
C19 C20 1.385(5)
C19 H17 0.9500
C20 C21 1.390(5)
C20 H18 0.9500
C21 C22 1.511(5)
C22 H19 0.9900
C22 H20 0.9900
C23 O2 1.224(4)
C23 O3 1.349(4)
O3 C24 1.462(4)
C24 C25 1.502(5)
C24 H21 1.0000
C25 C26 1.384(5)
C25 C30 1.387(5)
C26 C27 1.392(5)
C26 H22 0.9500
C27 C28 1.386(6)
C27 H23 0.9500
C28 C29 1.368(6)
C28 H24 0.9500
C29 C30 1.393(5)
C29 H25 0.9500
C30 H26 0.9500
C31 C32 1.381(5)
C31 C40 1.434(5)
C31 C41 1.512(5)
C32 C33 1.408(5)
C32 H27 0.9500
C33 C34 1.362(5)
C33 H28 0.9500
C34 C35 1.418(5)
C34 H29 0.9500
C35 C36 1.413(5)
C35 C40 1.422(5)
C36 C37 1.360(6)
C36 H30 0.9500
C37 C38 1.401(6)
C37 H31 0.9500
C38 C39 1.360(5)
C38 H32 0.9500
C39 C40 1.428(5)
C39 H33 0.9500
C41 N3 1.474(4)
C41 C42 1.515(5)
C41 H34 1.0000
C42 H35 0.9800
C42 H36 0.9800
C42 H37 0.9800
N3 C43 1.333(4)
N3 H38 0.8800
C43 O4 1.234(4)
C43 C44 1.537(5)
C44 N4 1.467(4)
C44 C52 1.537(5)
C44 C54 1.547(5)
N4 C53 1.345(4)
N4 C45 1.456(4)
C45 C46 1.516(5)
C45 H39 0.9900
C45 H40 0.9900
C46 C47 1.391(5)
C46 C51 1.390(5)
C47 C48 1.381(5)
C47 H41 0.9500
C48 C49 1.381(6)
C48 H42 0.9500
C49 C50 1.378(5)
C49 H43 0.9500
C50 C51 1.396(5)
C50 H44 0.9500
C51 C52 1.516(5)
C52 H45 0.9900
C52 H46 0.9900
C53 O5 1.222(4)
C53 O6 1.345(4)
O6 C54 1.466(4)
C54 C55 1.510(5)
C54 H47 1.0000
C55 C56 1.383(5)
C55 C60 1.396(5)
C56 C57 1.382(5)
C56 H48 0.9500
C57 C58 1.377(6)
C57 H49 0.9500
C58 C59 1.389(6)
C58 H50 0.9500
C59 C60 1.379(5)
C59 H51 0.9500
C60 H52 0.9500
C61 C62 1.373(5)
C61 C70 1.431(5)
C61 C71 1.529(5)
C62 C63 1.408(5)
C62 H53 0.9500
C63 C64 1.362(5)
C63 H54 0.9500
C64 C65 1.410(6)
C64 H55 0.9500
C65 C66 1.427(5)
C65 C70 1.429(5)
C66 C67 1.366(6)
C66 H56 0.9500
C67 C68 1.403(6)
C67 H57 0.9500
C68 C69 1.364(5)
C68 H58 0.9500
C69 C70 1.423(5)
C69 H59 0.9500
C71 N5 1.465(4)
C71 C72 1.520(5)
C71 H60 1.0000
C72 H61 0.9800
C72 H62 0.9800
C72 H63 0.9800
N5 C73 1.333(5)
N5 H64 0.8800
C73 O7 1.233(4)
C73 C74 1.545(5)
C74 N6 1.459(4)
C74 C82 1.521(5)
C74 C84 1.566(5)
N6 C83 1.350(4)
N6 C75 1.467(4)
C75 C76 1.498(5)
C75 H65 0.9900
C75 H66 0.9900
C76 C77 1.392(5)
C76 C81 1.405(5)
C77 C78 1.382(5)
C77 H67 0.9500
C78 C79 1.389(5)
C78 H68 0.9500
C79 C80 1.378(5)
C79 H69 0.9500
C80 C81 1.394(5)
C80 H70 0.9500
C81 C82 1.512(5)
C82 H71 0.9900
C82 H72 0.9900
C83 O8 1.213(4)
C83 O9 1.360(4)
O9 C84 1.455(4)
C84 C85 1.496(5)
C84 H73 1.0000
C85 C90 1.390(5)
C85 C86 1.394(5)
C86 C87 1.377(5)
C86 H74 0.9500
C87 C88 1.382(6)
C87 H75 0.9500
C88 C89 1.373(5)
C88 H76 0.9500
C89 C90 1.378(5)
C89 H77 0.9500
C90 H78 0.9500
C91 C92 1.367(5)
C91 C100 1.441(5)
C91 C101 1.527(5)
C92 C93 1.414(5)
C92 H79 0.9500
C93 C94 1.368(6)
C93 H80 0.9500
C94 C95 1.405(5)
C94 H81 0.9500
C95 C96 1.420(5)
C95 C100 1.424(5)
C96 C97 1.361(6)
C96 H82 0.9500
C97 C98 1.416(6)
C97 H83 0.9500
C98 C99 1.368(5)
C98 H84 0.9500
C99 C100 1.417(5)
C99 H85 0.9500
C101 N7 1.473(4)
C101 C102 1.505(5)
C101 H86 1.0000
C102 H87 0.9800
C102 H88 0.9800
C102 H89 0.9800
N7 C103 1.331(4)
N7 H90 0.8800
C103 O10 1.230(4)
C103 C104 1.542(5)
C104 N8 1.460(4)
C104 C112 1.528(5)
C104 C114 1.569(5)
N8 C113 1.354(5)
N8 C105 1.459(4)
C105 C106 1.522(5)
C105 H91 0.9900
C105 H92 0.9900
C106 C107 1.390(5)
C106 C111 1.396(5)
C107 C108 1.392(5)
C107 H93 0.9500
C108 C109 1.390(6)
C108 H94 0.9500
C109 C110 1.373(5)
C109 H95 0.9500
C110 C111 1.397(5)
C110 H96 0.9500
C111 C112 1.514(5)
C112 H97 0.9900
C112 H98 0.9900
C113 O11 1.210(4)
C113 O12 1.360(4)
O12 C114 1.466(4)
C114 C115 1.502(5)
C114 H99 1.0000
C115 C120 1.382(5)
C115 C116 1.398(5)
C116 C117 1.376(5)
C116 H100 0.9500
C117 C118 1.382(6)
C117 H101 0.9500
C118 C119 1.392(6)
C118 H102 0.9500
C119 C120 1.386(5)
C119 H103 0.9500
C120 H104 0.9500
O13 C124 1.410(5)
O13 C121 1.433(5)
C121 C122 1.502(6)
C121 H105 0.9900
C121 H106 0.9900
C122 O14 1.416(5)
C122 H107 0.9900
C122 H108 0.9900
O14 C123 1.428(4)
C123 C124 1.514(6)
C123 H109 0.9900
C123 H110 0.9900
C124 H111 0.9900
C124 H112 0.9900
O15 C128 1.427(5)
O15 C125 1.432(5)
C125 C126 1.492(6)
C125 H113 0.9900
C125 H114 0.9900
C126 O16 1.425(4)
C126 H115 0.9900
C126 H116 0.9900
O16 C127 1.440(5)
C127 C128 1.493(6)
C127 H117 0.9900
C127 H118 0.9900
C128 H119 0.9900
C128 H120 0.9900

loop_
_geom_torsion_atom_site_label_1
_geom_torsion_atom_site_label_2
_geom_torsion_atom_site_label_3
_geom_torsion_atom_site_label_4
_geom_torsion
C10 C1 C2 C3 0.4(5)
C11 C1 C2 C3 178.0(3)
C1 C2 C3 C4 1.3(6)
C2 C3 C4 C5 -1.1(6)
C3 C4 C5 C10 -0.7(6)
C3 C4 C5 C6 179.1(4)
C10 C5 C6 C7 -1.9(6)
C4 C5 C6 C7 178.3(4)
C5 C6 C7 C8 0.0(6)
C6 C7 C8 C9 1.1(6)
C7 C8 C9 C10 -0.1(6)
C4 C5 C10 C9 -177.4(3)
C6 C5 C10 C9 2.8(5)
C4 C5 C10 C1 2.3(5)
C6 C5 C10 C1 -177.5(3)
C8 C9 C10 C5 -1.8(5)
C8 C9 C10 C1 178.5(3)
C2 C1 C10 C5 -2.2(5)
C11 C1 C10 C5 -179.8(3)
C2 C1 C10 C9 177.5(3)
C11 C1 C10 C9 0.0(5)
C2 C1 C11 N1 -98.5(4)
C10 C1 C11 N1 79.1(4)
C2 C1 C11 C12 24.5(5)
C10 C1 C11 C12 -157.9(3)
C1 C11 N1 C13 -119.2(4)
C12 C11 N1 C13 114.0(4)
C11 N1 C13 O1 -0.4(5)
C11 N1 C13 C14 179.3(3)
O1 C13 C14 N2 167.9(3)
N1 C13 C14 N2 -11.9(4)
O1 C13 C14 C22 46.9(4)
N1 C13 C14 C22 -132.8(3)
O1 C13 C14 C24 -79.1(4)
N1 C13 C14 C24 101.1(3)
C22 C14 N2 C23 -115.5(3)
C13 C14 N2 C23 123.1(3)
C24 C14 N2 C23 3.9(3)
C22 C14 N2 C15 50.7(4)
C13 C14 N2 C15 -70.7(4)
C24 C14 N2 C15 170.1(3)
C23 N2 C15 C16 143.3(3)
C14 N2 C15 C16 -21.6(4)
N2 C15 C16 C21 -5.2(5)
N2 C15 C16 C17 174.5(3)
C21 C16 C17 C18 -1.5(6)
C15 C16 C17 C18 178.9(3)
C16 C17 C18 C19 2.4(6)
C17 C18 C19 C20 -1.8(6)
C18 C19 C20 C21 0.3(6)
C17 C16 C21 C20 -0.1(5)
C15 C16 C21 C20 179.6(3)
C17 C16 C21 C22 179.2(3)
C15 C16 C21 C22 -1.2(5)
C19 C20 C21 C16 0.6(5)
C19 C20 C21 C22 -178.6(3)
C16 C21 C22 C14 30.7(5)
C20 C21 C22 C14 -150.0(3)
N2 C14 C22 C21 -51.6(4)
C13 C14 C22 C21 72.0(4)
C24 C14 C22 C21 -163.0(3)
C15 N2 C23 O2 9.6(5)
C14 N2 C23 O2 175.9(3)
C15 N2 C23 O3 -169.7(3)
C14 N2 C23 O3 -3.4(4)
O2 C23 O3 C24 -178.2(3)
N2 C23 O3 C24 1.2(4)
C23 O3 C24 C25 -125.7(3)
C23 O3 C24 C14 1.3(3)
N2 C14 C24 O3 -2.9(3)
C22 C14 C24 O3 113.0(3)
C13 C14 C24 O3 -123.1(3)
N2 C14 C24 C25 118.4(3)
C22 C14 C24 C25 -125.7(3)
C13 C14 C24 C25 -1.8(4)
O3 C24 C25 C26 -133.9(3)
C14 C24 C25 C26 107.0(4)
O3 C24 C25 C30 45.8(4)
C14 C24 C25 C30 -73.2(4)
C30 C25 C26 C27 0.5(6)
C24 C25 C26 C27 -179.7(3)
C25 C26 C27 C28 -0.7(6)
C26 C27 C28 C29 0.4(6)
C27 C28 C29 C30 0.1(6)
C26 C25 C30 C29 0.0(6)
C24 C25 C30 C29 -179.8(3)
C28 C29 C30 C25 -0.3(6)
C40 C31 C32 C33 2.3(5)
C41 C31 C32 C33 179.2(3)
C31 C32 C33 C34 1.2(5)
C32 C33 C34 C35 -2.2(5)
C33 C34 C35 C36 -179.4(3)
C33 C34 C35 C40 -0.4(5)
C34 C35 C36 C37 176.6(3)
C40 C35 C36 C37 -2.4(5)
C35 C36 C37 C38 0.9(6)
C36 C37 C38 C39 0.8(6)
C37 C38 C39 C40 -1.0(5)
C36 C35 C40 C39 2.1(4)
C34 C35 C40 C39 -176.9(3)
C36 C35 C40 C31 -177.1(3)
C34 C35 C40 C31 3.9(4)
C38 C39 C40 C35 -0.5(5)
C38 C39 C40 C31 178.8(3)
C32 C31 C40 C35 -4.8(4)
C41 C31 C40 C35 178.3(3)
C32 C31 C40 C39 176.0(3)
C41 C31 C40 C39 -0.9(5)
C32 C31 C41 N3 -95.7(4)
C40 C31 C41 N3 81.1(4)
C32 C31 C41 C42 26.4(4)
C40 C31 C41 C42 -156.8(3)
C31 C41 N3 C43 -120.7(3)
C42 C41 N3 C43 113.5(4)
C41 N3 C43 O4 -0.3(5)
C41 N3 C43 C44 179.9(3)
O4 C43 C44 N4 170.6(3)
N3 C43 C44 N4 -9.6(4)
O4 C43 C44 C52 50.7(4)
N3 C43 C44 C52 -129.5(3)
O4 C43 C44 C54 -74.9(4)
N3 C43 C44 C54 104.8(3)
C43 C44 N4 C53 129.7(3)
C52 C44 N4 C53 -110.4(3)
C54 C44 N4 C53 8.5(3)
C43 C44 N4 C45 -70.6(4)
C52 C44 N4 C45 49.3(4)
C54 C44 N4 C45 168.2(3)
C53 N4 C45 C46 141.9(3)
C44 N4 C45 C46 -15.7(4)
N4 C45 C46 C47 166.8(3)
N4 C45 C46 C51 -12.8(4)
C51 C46 C47 C48 -3.2(5)
C45 C46 C47 C48 177.1(3)
C46 C47 C48 C49 1.2(6)
C47 C48 C49 C50 0.8(6)
C48 C49 C50 C51 -0.8(5)
C47 C46 C51 C50 3.2(5)
C45 C46 C51 C50 -177.2(3)
C47 C46 C51 C52 -176.2(3)
C45 C46 C51 C52 3.5(5)
C49 C50 C51 C46 -1.2(5)
C49 C50 C51 C52 178.1(3)
C46 C51 C52 C44 31.0(4)
C50 C51 C52 C44 -148.4(3)
N4 C44 C52 C51 -53.7(3)
C43 C44 C52 C51 68.5(3)
C54 C44 C52 C51 -165.5(3)
C45 N4 C53 O5 13.4(5)
C44 N4 C53 O5 173.2(3)
C45 N4 C53 O6 -167.0(3)
C44 N4 C53 O6 -7.2(4)
O5 C53 O6 C54 -178.0(3)
N4 C53 O6 C54 2.3(4)
C53 O6 C54 C55 -124.8(3)
C53 O6 C54 C44 3.1(3)
N4 C44 C54 O6 -6.6(3)
C43 C44 C54 O6 -127.3(3)
C52 C44 C54 O6 109.3(3)
N4 C44 C54 C55 114.5(3)
C43 C44 C54 C55 -6.2(4)
C52 C44 C54 C55 -129.6(3)
O6 C54 C55 C56 -128.3(3)
C44 C54 C55 C56 112.5(4)
O6 C54 C55 C60 48.8(4)
C44 C54 C55 C60 -70.4(4)
C60 C55 C56 C57 -0.3(5)
C54 C55 C56 C57 176.9(3)
C55 C56 C57 C58 0.0(6)
C56 C57 C58 C59 1.0(6)
C57 C58 C59 C60 -1.7(6)
C58 C59 C60 C55 1.4(6)
C56 C55 C60 C59 -0.4(5)
C54 C55 C60 C59 -177.5(3)
C70 C61 C62 C63 1.0(5)
C71 C61 C62 C63 177.9(3)
C61 C62 C63 C64 0.8(5)
C62 C63 C64 C65 -0.7(6)
C63 C64 C65 C66 179.5(4)
C63 C64 C65 C70 -1.2(6)
C64 C65 C66 C67 178.0(4)
C70 C65 C66 C67 -1.3(6)
C65 C66 C67 C68 -0.2(7)
C66 C67 C68 C69 0.8(7)
C67 C68 C69 C70 0.1(6)
C68 C69 C70 C65 -1.6(5)
C68 C69 C70 C61 178.3(4)
C64 C65 C70 C69 -177.1(3)
C66 C65 C70 C69 2.2(5)
C64 C65 C70 C61 3.0(5)
C66 C65 C70 C61 -177.7(3)
C62 C61 C70 C69 177.2(3)
C71 C61 C70 C69 0.3(5)
C62 C61 C70 C65 -2.9(5)
C71 C61 C70 C65 -179.7(3)
C62 C61 C71 N5 -96.0(4)
C70 C61 C71 N5 80.9(4)
C62 C61 C71 C72 26.9(5)
C70 C61 C71 C72 -156.3(3)
C72 C71 N5 C73 113.7(4)
C61 C71 N5 C73 -120.1(3)
C71 N5 C73 O7 -0.6(5)
C71 N5 C73 C74 -179.8(3)
O7 C73 C74 N6 169.3(3)
N5 C73 C74 N6 -11.5(4)
O7 C73 C74 C82 48.8(4)
N5 C73 C74 C82 -132.0(3)
O7 C73 C74 C84 -77.8(4)
N5 C73 C74 C84 101.5(3)
C82 C74 N6 C83 -109.7(3)
C73 C74 N6 C83 129.4(3)
C84 C74 N6 C83 9.7(4)
C82 C74 N6 C75 49.6(4)
C73 C74 N6 C75 -71.3(4)
C84 C74 N6 C75 169.0(3)
C83 N6 C75 C76 142.6(3)
C74 N6 C75 C76 -14.9(4)
N6 C75 C76 C77 167.8(3)
N6 C75 C76 C81 -13.2(5)
C81 C76 C77 C78 -0.5(5)
C75 C76 C77 C78 178.6(3)
C76 C77 C78 C79 0.9(6)
C77 C78 C79 C80 -0.2(6)
C78 C79 C80 C81 -0.9(6)
C79 C80 C81 C76 1.3(5)
C79 C80 C81 C82 178.9(3)
C77 C76 C81 C80 -0.6(5)
C75 C76 C81 C80 -179.6(3)
C77 C76 C81 C82 -178.3(3)
C75 C76 C81 C82 2.7(5)
C80 C81 C82 C74 -144.8(3)
C76 C81 C82 C74 32.9(4)
N6 C74 C82 C81 -55.9(4)
C73 C74 C82 C81 67.1(4)
C84 C74 C82 C81 -167.1(3)
C74 N6 C83 O8 173.1(3)
C75 N6 C83 O8 13.9(6)
C74 N6 C83 O9 -6.1(4)
C75 N6 C83 O9 -165.3(3)
O8 C83 O9 C84 179.8(3)
N6 C83 O9 C84 -0.9(4)
C83 O9 C84 C85 -119.8(3)
C83 O9 C84 C74 6.8(3)
N6 C74 C84 O9 -9.4(3)
C82 C74 C84 O9 106.3(3)
C73 C74 C84 O9 -129.5(3)
N6 C74 C84 C85 112.0(3)
C82 C74 C84 C85 -132.3(3)
C73 C74 C84 C85 -8.0(4)
O9 C84 C85 C90 47.7(4)
C74 C84 C85 C90 -71.2(4)
O9 C84 C85 C86 -132.1(3)
C74 C84 C85 C86 109.0(4)
C90 C85 C86 C87 0.5(5)
C84 C85 C86 C87 -179.7(3)
C85 C86 C87 C88 0.2(6)
C86 C87 C88 C89 -1.0(6)
C87 C88 C89 C90 1.1(6)
C88 C89 C90 C85 -0.4(6)
C86 C85 C90 C89 -0.4(5)
C84 C85 C90 C89 179.8(3)
C100 C91 C92 C93 -0.9(5)
C101 C91 C92 C93 177.3(3)
C91 C92 C93 C94 2.3(6)
C92 C93 C94 C95 -1.7(6)
C93 C94 C95 C96 179.4(4)
C93 C94 C95 C100 -0.2(6)
C94 C95 C96 C97 177.3(4)
C100 C95 C96 C97 -3.0(6)
C95 C96 C97 C98 1.9(6)
C96 C97 C98 C99 -0.9(6)
C97 C98 C99 C100 1.2(6)
C98 C99 C100 C95 -2.4(5)
C98 C99 C100 C91 178.9(3)
C94 C95 C100 C99 -177.1(3)
C96 C95 C100 C99 3.3(5)
C94 C95 C100 C91 1.6(5)
C96 C95 C100 C91 -178.0(3)
C92 C91 C100 C99 177.6(3)
C101 C91 C100 C99 -0.6(5)
C92 C91 C100 C95 -1.1(5)
C101 C91 C100 C95 -179.2(3)
C92 C91 C101 N7 -100.3(4)
C100 C91 C101 N7 77.8(4)
C92 C91 C101 C102 22.4(5)
C100 C91 C101 C102 -159.4(3)
C102 C101 N7 C103 110.2(4)
C91 C101 N7 C103 -124.0(3)
C101 N7 C103 O10 0.3(5)
C101 N7 C103 C104 -178.6(3)
O10 C103 C104 N8 164.8(3)
N7 C103 C104 N8 -16.2(4)
O10 C103 C104 C112 43.8(4)
N7 C103 C104 C112 -137.2(3)
O10 C103 C104 C114 -81.5(4)
N7 C103 C104 C114 97.5(3)
C112 C104 N8 C113 -116.8(3)
C103 C104 N8 C113 121.2(3)
C114 C104 N8 C113 0.6(3)
C112 C104 N8 C105 53.3(4)
C103 C104 N8 C105 -68.7(4)
C114 C104 N8 C105 170.7(3)
C113 N8 C105 C106 148.0(3)
C104 N8 C105 C106 -21.0(4)
N8 C105 C106 C107 171.4(3)
N8 C105 C106 C111 -10.6(5)
C111 C106 C107 C108 -3.9(5)
C105 C106 C107 C108 174.1(3)
C106 C107 C108 C109 1.3(6)
C107 C108 C109 C110 1.0(6)
C108 C109 C110 C111 -0.7(6)
C107 C106 C111 C110 4.2(5)
C105 C106 C111 C110 -173.7(3)
C107 C106 C111 C112 -175.9(3)
C105 C106 C111 C112 6.2(5)
C109 C110 C111 C106 -2.0(5)
C109 C110 C111 C112 178.2(3)
C106 C111 C112 C104 26.7(4)
C110 C111 C112 C104 -153.4(3)
N8 C104 C112 C111 -52.6(4)
C103 C104 C112 C111 70.5(3)
C114 C104 C112 C111 -163.4(3)
C105 N8 C113 O11 6.2(6)
C104 N8 C113 O11 176.1(3)
C105 N8 C113 O12 -173.8(3)
C104 N8 C113 O12 -3.9(4)
O11 C113 O12 C114 -174.3(3)
N8 C113 O12 C114 5.7(4)
C113 O12 C114 C115 -132.8(3)
C113 O12 C114 C104 -5.0(3)
N8 C104 C114 O12 2.6(3)
C112 C104 C114 O12 117.8(3)
C103 C104 C114 O12 -117.5(3)
N8 C104 C114 C115 124.3(3)
C112 C104 C114 C115 -120.4(3)
C103 C104 C114 C115 4.2(4)
O12 C114 C115 C120 40.9(4)
C104 C114 C115 C120 -78.4(4)
O12 C114 C115 C116 -136.5(3)
C104 C114 C115 C116 104.2(4)
C120 C115 C116 C117 -0.5(5)
C114 C115 C116 C117 177.0(3)
C115 C116 C117 C118 0.4(5)
C116 C117 C118 C119 -0.3(5)
C117 C118 C119 C120 0.2(5)
C116 C115 C120 C119 0.4(5)
C114 C115 C120 C119 -177.0(3)
C118 C119 C120 C115 -0.3(5)
C124 O13 C121 C122 57.0(4)
O13 C121 C122 O14 -58.0(4)
C121 C122 O14 C123 58.1(4)
C122 O14 C123 C124 -57.4(4)
C121 O13 C124 C123 -57.5(4)
O14 C123 C124 O13 58.2(4)
C128 O15 C125 C126 -57.4(4)
O15 C125 C126 O16 59.3(5)
C125 C126 O16 C127 -58.7(4)
C126 O16 C127 C128 58.0(4)
C125 O15 C128 C127 57.9(4)
O16 C127 C128 O15 -59.0(4)
